data_7114187
loop_
_publ_author_name
'Marshall, Shireen R.'
'Incarvito, Christopher D.'
'Shum, William W.'
'Rheingold, Arnold L.'
'Miller, Joel S.'

_publ_section_title
;
 Novel coordination of dicyanamide, [N(CN)2]???: preferential binding of
 the amide nitrogen
;
_journal_issue 24
_journal_name_full 'Chemical Communications'
_journal_page_first 3006
_journal_paper_doi 10.1039/b208872j
_journal_year 2002
_chemical_formula_sum 'C14 H12 Cl Co N11'
_chemical_formula_weight 428.73
_chemical_name_systematic
; 
? 
;
_space_group_IT_number 4
_symmetry_cell_setting monoclinic
_symmetry_space_group_name_Hall 'P 2yb'
_symmetry_space_group_name_H-M 'P 1 21 1'
_atom_sites_solution_hydrogens geom
_atom_sites_solution_primary direct
_atom_sites_solution_secondary difmap
_audit_creation_method SHELXL-97
_cell_angle_alpha 90.00
_cell_angle_beta 110.5790(10)
_cell_angle_gamma 90.00
_cell_formula_units_Z 2
_cell_length_a 7.9690(5)
_cell_length_b 13.8284(9)
_cell_length_c 8.1547(5)
_cell_measurement_reflns_used 4702
_cell_measurement_temperature 150(2)
_cell_measurement_theta_max 28.26
_cell_measurement_theta_min 2.67
_cell_volume 841.29(9)
_computing_cell_refinement 'Bruker SMART'
_computing_data_collection 'Bruker SMART'
_computing_data_reduction 'Bruker SAINT'
_computing_molecular_graphics 'Bruker SHELXTL'
_computing_publication_material 'Bruker SHELXTL'
_computing_structure_refinement 'SHELXL-97 (Sheldrick, 1997)'
_computing_structure_solution 'SHELXS-97 (Sheldrick, 1990)'
_diffrn_ambient_temperature 150(2)
_diffrn_measured_fraction_theta_full 0.929
_diffrn_measured_fraction_theta_max 0.929
_diffrn_measurement_device_type 'CCD area detector'
_diffrn_measurement_method 'phi and omega scans'
_diffrn_radiation_monochromator graphite
_diffrn_radiation_source 'fine-focus sealed tube'
_diffrn_radiation_type MoK\a
_diffrn_radiation_wavelength 0.71073
_diffrn_reflns_av_R_equivalents 0.0162
_diffrn_reflns_av_sigmaI/netI 0.0419
_diffrn_reflns_limit_h_max 8
_diffrn_reflns_limit_h_min -10
_diffrn_reflns_limit_k_max 17
_diffrn_reflns_limit_k_min -16
_diffrn_reflns_limit_l_max 10
_diffrn_reflns_limit_l_min -6
_diffrn_reflns_number 5359
_diffrn_reflns_theta_full 28.26
_diffrn_reflns_theta_max 28.26
_diffrn_reflns_theta_min 2.67
_exptl_absorpt_coefficient_mu 1.206
_exptl_absorpt_correction_T_max 0.8889
_exptl_absorpt_correction_T_min 0.7137
_exptl_absorpt_correction_type none
_exptl_crystal_colour ORANGE
_exptl_crystal_density_diffrn 1.692
_exptl_crystal_density_meas 0
_exptl_crystal_density_method 'not measured'
_exptl_crystal_description PLATE
_exptl_crystal_F_000 434
_exptl_crystal_size_max 0.30
_exptl_crystal_size_mid 0.25
_exptl_crystal_size_min 0.10
_refine_diff_density_max 0.858
_refine_diff_density_min -0.271
_refine_diff_density_rms 0.065
_refine_ls_abs_structure_details 'Flack H D (1983), Acta Cryst. A39, 876-881'
_refine_ls_abs_structure_Flack 0.804(10)
_refine_ls_extinction_method none
_refine_ls_goodness_of_fit_ref 1.033
_refine_ls_hydrogen_treatment mixed
_refine_ls_matrix_type full
_refine_ls_number_parameters 245
_refine_ls_number_reflns 3644
_refine_ls_number_restraints 1
_refine_ls_restrained_S_all 1.033
_refine_ls_R_factor_all 0.0276
_refine_ls_R_factor_gt 0.0268
_refine_ls_shift/su_max 0.005
_refine_ls_shift/su_mean 0.001
_refine_ls_structure_factor_coef Fsqd
_refine_ls_weighting_details 'calc w=1/[\s^2^(Fo^2^)+(0.0360P)^2^+0.0000P] where P=(Fo^2^+2Fc^2^)/3'
_refine_ls_weighting_scheme calc
_refine_ls_wR_factor_gt 0.0676
_refine_ls_wR_factor_ref 0.0679
_reflns_number_gt 3525
_reflns_number_total 3644
_reflns_threshold_expression >2sigma(I)
_cod_data_source_file b208872j.txt
_cod_data_source_block '[Co(H2biIm)2(&#x00B5;-N(CN)2)]Cl'
_cod_depositor_comments
;
The following automatic conversions were performed:

'_symmetry_cell_setting' value 'Monoclinic' changed to 'monoclinic'
according to
/usr/data/users/saulius/automatic-downloads/retrospective/RSC/lib/dictionaries/cif_core.dic
dictionary named 'cif_core.dic' version 2.4.2 from 2011-04-26.

Automatic conversion script
Id: cif_fix_values 2281 2013-09-26 08:29:07Z andrius 
;
_cod_original_sg_symbol_H-M P2(1)
_cod_database_code 7114187

loop_
_symmetry_equiv_pos_as_xyz
'x, y, z'
'-x, y+1/2, -z'

loop_
_atom_site_label
_atom_site_type_symbol
_atom_site_fract_x
_atom_site_fract_y
_atom_site_fract_z
_atom_site_U_iso_or_equiv
_atom_site_adp_type
_atom_site_occupancy
_atom_site_symmetry_multiplicity
_atom_site_calc_flag
_atom_site_refinement_flags
Co1 Co 0.14569(3) 0.276834(16) 0.09569(3) 0.01544(8) Uani 1 1 d .
Cl1 Cl -0.34378(7) 0.25488(5) -0.39172(7) 0.03009(19) Uani 1 1 d .
N1 N 0.1288(2) 0.34159(13) 0.3275(2) 0.0182(4) Uani 1 1 d .
N2 N -0.0215(3) 0.35089(14) 0.5093(3) 0.0197(4) Uani 1 1 d .
H2A H -0.1027 0.3392 0.5572 0.024 Uiso 1 1 calc R
N3 N -0.0833(2) 0.20253(13) 0.1188(2) 0.0176(4) Uani 1 1 d .
N4 N -0.2650(2) 0.18848(13) 0.2700(2) 0.0183(4) Uani 1 1 d .
H4A H -0.3129 0.1986 0.3507 0.022 Uiso 1 1 calc R
N5 N 0.1622(2) 0.20577(13) -0.1309(2) 0.0166(4) Uani 1 1 d .
N6 N 0.3192(2) 0.18662(14) -0.3053(2) 0.0197(4) Uani 1 1 d .
H6A H 0.4027 0.1950 -0.3516 0.024 Uiso 1 1 calc R
N7 N 0.3768(2) 0.34481(13) 0.0731(2) 0.0172(4) Uani 1 1 d .
N8 N 0.5654(2) 0.35056(14) -0.0704(2) 0.0187(4) Uani 1 1 d .
H8A H 0.6148 0.3378 -0.1490 0.022 Uiso 1 1 calc R
N9 N 0.3130(2) 0.15797(14) 0.2429(2) 0.0222(4) Uani 1 1 d .
N10 N 0.2065(3) -0.00319(16) 0.2874(3) 0.0328(5) Uani 1 1 d .
N11 N 0.0144(2) -0.11154(14) 0.0587(2) 0.0215(4) Uani 1 1 d .
C1 C 0.2075(3) 0.40961(16) 0.4536(3) 0.0211(4) Uani 1 1 d .
H1A H 0.3104 0.4465 0.4607 0.025 Uiso 1 1 calc R
C2 C 0.1171(3) 0.41652(19) 0.5669(3) 0.0227(5) Uani 1 1 d .
H2B H 0.1440 0.4581 0.6655 0.027 Uiso 1 1 calc R
C3 C -0.0089(3) 0.30809(15) 0.3660(3) 0.0174(4) Uani 1 1 d .
C4 C -0.1211(3) 0.23340(15) 0.2556(3) 0.0159(4) Uani 1 1 d .
C5 C -0.3224(3) 0.12349(19) 0.1338(4) 0.0212(5) Uani 1 1 d .
H5A H -0.4215 0.0806 0.1084 0.025 Uiso 1 1 calc R
C6 C -0.2094(3) 0.13285(16) 0.0428(3) 0.0195(4) Uani 1 1 d .
H6B H -0.2167 0.0966 -0.0584 0.023 Uiso 1 1 calc R
C7 C 0.0849(3) 0.13420(16) -0.2513(3) 0.0192(4) Uani 1 1 d .
H7A H -0.0194 0.0987 -0.2582 0.023 Uiso 1 1 calc R
C8 C 0.1811(3) 0.12205(18) -0.3592(3) 0.0206(5) Uani 1 1 d .
H8B H 0.1566 0.0774 -0.4533 0.025 Uiso 1 1 calc R
C9 C 0.3038(3) 0.23511(16) -0.1677(3) 0.0166(4) Uani 1 1 d .
C10 C 0.4169(3) 0.30996(15) -0.0594(3) 0.0170(4) Uani 1 1 d .
C11 C 0.6258(3) 0.41624(18) 0.0650(3) 0.0207(5) Uani 1 1 d .
H11A H 0.7287 0.4564 0.0922 0.025 Uiso 1 1 calc R
C12 C 0.5081(3) 0.41180(15) 0.1517(3) 0.0194(4) Uani 1 1 d .
H12A H 0.5155 0.4493 0.2515 0.023 Uiso 1 1 calc R
C13 C 0.2599(3) 0.08113(17) 0.2554(3) 0.0195(4) Uani 1 1 d .
C14 C 0.1042(3) -0.05716(15) 0.1590(3) 0.0208(5) Uani 1 1 d .

loop_
_atom_site_aniso_label
_atom_site_aniso_U_11
_atom_site_aniso_U_22
_atom_site_aniso_U_33
_atom_site_aniso_U_23
_atom_site_aniso_U_13
_atom_site_aniso_U_12
Co1 0.01653(13) 0.01649(13) 0.01674(13) -0.00105(11) 0.01014(9) -0.00095(11)
Cl1 0.0232(3) 0.0486(5) 0.0242(3) -0.0113(3) 0.0156(2) -0.0097(2)
N1 0.0194(8) 0.0211(9) 0.0166(9) -0.0019(7) 0.0093(7) -0.0027(7)
N2 0.0212(9) 0.0245(9) 0.0179(9) -0.0030(7) 0.0124(7) -0.0009(7)
N3 0.0175(8) 0.0197(9) 0.0177(9) -0.0014(7) 0.0089(7) 0.0008(7)
N4 0.0177(9) 0.0233(9) 0.0186(9) -0.0011(7) 0.0120(7) -0.0019(7)
N5 0.0169(8) 0.0168(8) 0.0167(9) 0.0009(7) 0.0068(7) -0.0004(7)
N6 0.0193(9) 0.0261(9) 0.0177(9) -0.0034(7) 0.0116(7) -0.0022(7)
N7 0.0182(8) 0.0169(8) 0.0190(9) -0.0005(7) 0.0097(7) -0.0004(7)
N8 0.0176(8) 0.0232(9) 0.0191(9) -0.0026(7) 0.0110(7) -0.0035(7)
N9 0.0221(9) 0.0226(10) 0.0228(10) 0.0009(8) 0.0091(8) -0.0017(8)
N10 0.0511(14) 0.0259(10) 0.0222(11) -0.0021(8) 0.0140(10) -0.0130(9)
N11 0.0238(9) 0.0208(9) 0.0233(10) -0.0004(8) 0.0127(8) -0.0018(8)
C1 0.0206(11) 0.0216(10) 0.0223(11) -0.0066(9) 0.0092(9) -0.0053(9)
C2 0.0253(11) 0.0247(13) 0.0204(11) -0.0059(10) 0.0110(9) -0.0044(10)
C3 0.0169(9) 0.0195(10) 0.0174(10) 0.0005(8) 0.0081(8) 0.0011(8)
C4 0.0161(9) 0.0165(9) 0.0171(10) -0.0002(8) 0.0082(8) 0.0012(8)
C5 0.0198(10) 0.0203(12) 0.0245(12) -0.0018(10) 0.0091(9) -0.0034(10)
C6 0.0193(10) 0.0190(10) 0.0219(11) -0.0021(8) 0.0092(9) 0.0003(8)
C7 0.0188(10) 0.0201(10) 0.0201(11) -0.0015(8) 0.0087(8) -0.0011(9)
C8 0.0245(11) 0.0204(11) 0.0188(11) -0.0033(10) 0.0101(9) -0.0005(10)
C9 0.0176(10) 0.0182(10) 0.0157(10) 0.0019(8) 0.0078(8) 0.0012(8)
C10 0.0164(9) 0.0174(9) 0.0190(10) 0.0018(8) 0.0085(8) 0.0013(8)
C11 0.0195(11) 0.0188(12) 0.0258(12) -0.0022(10) 0.0107(9) -0.0021(9)
C12 0.0225(11) 0.0189(10) 0.0191(11) -0.0032(9) 0.0101(9) -0.0012(9)
C13 0.0197(10) 0.0269(11) 0.0132(10) -0.0021(8) 0.0075(8) 0.0010(9)
C14 0.0292(12) 0.0164(10) 0.0234(12) 0.0032(9) 0.0173(10) 0.0022(9)

loop_
_atom_type_symbol
_atom_type_description
_atom_type_scat_dispersion_real
_atom_type_scat_dispersion_imag
_atom_type_scat_source
C C 0.0033 0.0016 'International Tables Vol C Tables 4.2.6.8 and 6.1.1.4'
H H 0.0000 0.0000 'International Tables Vol C Tables 4.2.6.8 and 6.1.1.4'
N N 0.0061 0.0033 'International Tables Vol C Tables 4.2.6.8 and 6.1.1.4'
Co Co 0.3494 0.9721 'International Tables Vol C Tables 4.2.6.8 and 6.1.1.4'
Cl Cl 0.1484 0.1585 'International Tables Vol C Tables 4.2.6.8 and 6.1.1.4'

loop_
_geom_angle_atom_site_label_1
_geom_angle_atom_site_label_2
_geom_angle_atom_site_label_3
_geom_angle
_geom_angle_site_symmetry_1
_geom_angle_site_symmetry_3
N11 Co1 N7 89.17(7) 2 .
N11 Co1 N1 90.47(7) 2 .
N7 Co1 N1 102.50(7) . .
N11 Co1 N5 91.64(7) 2 .
N7 Co1 N5 79.09(7) . .
N1 Co1 N5 177.38(7) . .
N11 Co1 N3 92.74(7) 2 .
N7 Co1 N3 177.74(7) . .
N1 Co1 N3 78.72(7) . .
N5 Co1 N3 99.63(7) . .
N11 Co1 N9 176.94(7) 2 .
N7 Co1 N9 90.01(7) . .
N1 Co1 N9 92.58(7) . .
N5 Co1 N9 85.31(7) . .
N3 Co1 N9 88.02(7) . .
C3 N1 C1 105.13(18) . .
C3 N1 Co1 112.16(15) . .
C1 N1 Co1 142.67(15) . .
C3 N2 C2 106.86(19) . .
C4 N3 C6 105.01(17) . .
C4 N3 Co1 111.68(14) . .
C6 N3 Co1 143.30(15) . .
C4 N4 C5 106.43(18) . .
C9 N5 C7 105.11(18) . .
C9 N5 Co1 111.72(15) . .
C7 N5 Co1 143.00(15) . .
C9 N6 C8 107.08(18) . .
C10 N7 C12 105.28(18) . .
C10 N7 Co1 111.98(14) . .
C12 N7 Co1 142.69(15) . .
C10 N8 C11 106.83(18) . .
C13 N9 Co1 124.34(16) . .
C13 N10 C14 120.4(2) . .
C14 N11 Co1 172.32(17) . 2_545
C2 C1 N1 110.2(2) . .
C1 C2 N2 106.0(2) . .
N1 C3 N2 111.87(19) . .
N1 C3 C4 118.81(19) . .
N2 C3 C4 129.32(19) . .
N3 C4 N4 112.22(19) . .
N3 C4 C3 118.59(18) . .
N4 C4 C3 129.19(19) . .
C6 C5 N4 106.4(2) . .
C5 C6 N3 109.9(2) . .
C8 C7 N5 109.7(2) . .
N6 C8 C7 106.5(2) . .
N5 C9 N6 111.66(19) . .
N5 C9 C10 118.4(2) . .
N6 C9 C10 129.93(19) . .
N7 C10 N8 112.0(2) . .
N7 C10 C9 118.76(19) . .
N8 C10 C9 129.2(2) . .
C12 C11 N8 106.0(2) . .
C11 C12 N7 109.83(19) . .
N9 C13 N10 173.8(2) . .
N11 C14 N10 173.0(2) . .

loop_
_geom_bond_atom_site_label_1
_geom_bond_atom_site_label_2
_geom_bond_distance
_geom_bond_site_symmetry_2
Co1 N11 2.1133(19) 2
Co1 N7 2.1325(18) .
Co1 N1 2.1386(18) .
Co1 N5 2.1372(18) .
Co1 N3 2.1593(18) .
Co1 N9 2.1900(19) .
N1 C3 1.326(3) .
N1 C1 1.372(3) .
N2 C3 1.345(3) .
N2 C2 1.378(3) .
N3 C4 1.324(3) .
N3 C6 1.373(3) .
N4 C4 1.345(3) .
N4 C5 1.376(3) .
N5 C9 1.329(3) .
N5 C7 1.378(3) .
N6 C9 1.350(3) .
N6 C8 1.365(3) .
N7 C10 1.321(3) .
N7 C12 1.375(3) .
N8 C10 1.341(3) .
N8 C11 1.380(3) .
N9 C13 1.162(3) .
N10 C13 1.299(3) .
N10 C14 1.311(3) .
N11 C14 1.155(3) .
N11 Co1 2.1133(19) 2_545
C1 C2 1.360(3) .
C3 C4 1.453(3) .
C5 C6 1.359(3) .
C7 C8 1.365(3) .
C9 C10 1.450(3) .
C11 C12 1.359(3) .
